data_7202575
loop_
_publ_author_name
'Beaudet-Savignat, S.'
'Vincent, A.'
'Lambert, S.'
'Gervais, F.'

_publ_section_title
;
 Oxide ion conduction in Ba, Ca and Sr doped apatite-type lanthanum
 silicates
;
_journal_issue 20
_journal_name_full 'Journal of Materials Chemistry'
_journal_page_first 2078
_journal_paper_doi 10.1039/b615104c
_journal_volume 17
_journal_year 2007
_chemical_formula_sum 'Ca1.258 La8.742 O25.879 Si6'
_chemical_name_common 'Ca doped apatite'
_chemical_name_systematic ' ?'
_space_group_IT_number 173
_symmetry_cell_setting hexagonal
_symmetry_space_group_name_Hall 'P 6c'
_symmetry_space_group_name_H-M 'P 63'
_cell_angle_alpha 90
_cell_angle_beta 90
_cell_angle_gamma 120
_cell_formula_units_Z 1
_cell_length_a 9.680
_cell_length_b 9.680
_cell_length_c 7.161
_cell_volume 581.106
_computing_publication_material '(Jana2000; Petricek and Dusek, 2000)'
_computing_structure_refinement '(Jana2000; Petricek and Dusek, 2000)'
_diffrn_radiation_probe neutron
_diffrn_radiation_type neutron
_diffrn_radiation_wavelength 1.2244
_exptl_absorpt_coefficient_mu 5.447
_exptl_absorpt_process_details '(Jana2000; Petricek and Dusek, 2000)'
_exptl_crystal_density_diffrn 5.2765
_exptl_crystal_F_000 814
_pd_instr_location ' ?'
_pd_meas_2theta_range_inc 0.05
_pd_meas_2theta_range_max 120.000
_pd_meas_2theta_range_min 10.000
_pd_meas_number_of_points 2201
_pd_proc_2theta_range_inc 0.05
_pd_proc_2theta_range_max 120
_pd_proc_2theta_range_min 10
_pd_proc_ls_background_function '20 Legendre polynoms'
_pd_proc_ls_pref_orient_corr none
_pd_proc_ls_profile_function Pseudo-Voigt
_pd_proc_ls_prof_R_factor 0.0175
_pd_proc_ls_prof_wR_expected 0.0202
_pd_proc_ls_prof_wR_factor 0.0226
_refine_ls_extinction_method none
_refine_ls_number_parameters 69
_refine_ls_R_factor_all 0.0175
_refine_ls_R_factor_gt 0.0133
_refine_ls_shift/su_max 0.0128
_refine_ls_shift/su_mean 0.0027
_refine_ls_weighting_scheme sigma
_refine_ls_wR_factor_gt 0.0141
_refine_ls_wR_factor_ref 0.0226
_cod_data_source_file b615104c.txt
_cod_data_source_block (IV)
_cod_original_cell_volume 581
_cod_database_code 7202575

loop_
_symmetry_equiv_pos_site_id
_symmetry_equiv_pos_as_xyz
1 x,y,z
2 x-y,x,1/2+z
3 -y,x-y,z
4 -x,-y,1/2+z
5 -x+y,-x,z
6 y,-x+y,1/2+z

loop_
_atom_site_label
_atom_site_type_symbol
_atom_site_fract_x
_atom_site_fract_y
_atom_site_fract_z
_atom_site_adp_type
_atom_site_U_iso_or_equiv
_atom_site_symmetry_multiplicity
_atom_site_occupancy
_atom_site_calc_flag
_atom_site_refinement_flags
_atom_site_disorder_assembly
_atom_site_disorder_group
La1 La 0.3333 0.6667 0.0071(17) Uani 0.0150(6) 2 0.64(6) d . . .
Ca1 La 0.3333 0.6667 0.0071(17) Uani 0.0150(6) 2 0.36(6) d . . .
La2 La 0.6667 0.3333 0.0081(16) Uani 0.0150(6) 2 0.73(6) d . . .
Ca2 La 0.6667 0.3333 0.0081(16) Uani 0.0150(6) 2 0.27(6) d . . .
La3 La 0.2263 -0.0132 0.2520(14) Uani 0.0132(6) 6 1 d . . .
Si Si 0.4030(3) 0.3736(3) 0.25 Uani 0.0099(8) 6 1 d . . .
O1 O 0.3260(2) 0.4881(2) 0.25 Uani 0.0185(10) 6 1 d . . .
O2 O 0.5971(2) 0.4713(3) 0.2429(18) Uani 0.0185(10) 6 1 d . . .
O3 O 0.3333 0.2528(6) 0.4305(16) Uani 0.036(2) 6 1 d . . .
O4 O 0.3546(5) 0.2620(7) 0.0710(17) Uani 0.027(2) 6 1 d . . .
O5 O 0 0 0.25 Uani 0.106(4) 2 0.939(16) d . . .

loop_
_atom_site_aniso_label
_atom_site_aniso_type_symbol
_atom_site_aniso_U_11
_atom_site_aniso_U_22
_atom_site_aniso_U_33
_atom_site_aniso_U_12
_atom_site_aniso_U_13
_atom_site_aniso_U_23
La1 La 0.0134(7) 0.0134(7) 0.0183(13) 0.0067(3) 0 0
Ca1 La 0.0134(7) 0.0134(7) 0.0183(13) 0.0067(3) 0 0
La2 La 0.0134(7) 0.0134(7) 0.0183(13) 0.0067(3) 0 0
Ca2 La 0.0134(7) 0.0134(7) 0.0183(13) 0.0067(3) 0 0
La3 La 0.0152(7) 0.0104(7) 0.0113(6) 0.0043(6) -0.0109(15) 0
Si Si 0.0053(10) 0.0061(12) 0.0147(13) 0 0 0
O1 O 0.0242(11) 0.0133(12) 0.0232(13) 0.0134(10) 0 0
O2 O 0.0123(11) 0.0093(10) 0.0319(18) 0.0039(10) 0 0
O3 O 0.081(4) 0.0024(18) 0.011(2) 0.011(2) 0.031(2) 0.0172(13)
O4 O 0.041(2) 0.039(3) 0.028(3) 0.039(2) 0 0
O5 O 0.0081(17) 0.0081(17) 0.302(11) 0.0040(9) 0 0

loop_
_atom_type_symbol
_atom_type_scat_length_neutron
_atom_type_scat_source
La 8.240 International_Tables_Vol_C
Ca 4.700 International_Tables_Vol_C
Si 4.149 International_Tables_Vol_C
O 5.803 International_Tables_Vol_C
